data_4112608
loop_
_publ_author_name
'Vincent J. Catalano'
'Mark A. Malwitz'

_publ_section_title
;
 Mixed-Metal Metallocryptands. Short Metal-Metal Separations Strengthened
 by a Dipolar Interaction
;
_journal_name_full 'Journal of the American Chemical Society'
_journal_page_first 6560
_journal_page_last 6561
_journal_paper_doi 10.1021/ja048800n
_journal_volume 126
_journal_year 2004
_chemical_formula_sum 'C110.5 H84 Au B2 Cl5 F8 N6 P6 Pd Tl'
_chemical_formula_weight 2540.26
_chemical_name_common 1.(BF4)2.2.5CH2Cl2
_chemical_name_systematic
; 
 ? 
;
_space_group_IT_number 14
_symmetry_cell_setting monoclinic
_symmetry_space_group_name_Hall '-P 2yn'
_symmetry_space_group_name_H-M 'P 1 21/n 1'
_atom_sites_solution_hydrogens geom
_atom_sites_solution_primary direct
_atom_sites_solution_secondary difmap
_audit_creation_method SHELXL-97
_cell_angle_alpha 90.00
_cell_angle_beta 92.4790(10)
_cell_angle_gamma 90.00
_cell_formula_units_Z 4
_cell_length_a 17.5229(13)
_cell_length_b 29.432(2)
_cell_length_c 19.2201(14)
_cell_measurement_temperature 123(2)
_cell_volume 9903.2(12)
_computing_cell_refinement 'Bruker SMART'
_computing_data_collection 'Bruker SMART'
_computing_data_reduction 'Bruker SAINT'
_computing_molecular_graphics 'Bruker SHELXTL'
_computing_publication_material 'Bruker SHELXTL'
_computing_structure_refinement 'SHELXL-97 (Sheldrick, 1997)'
_computing_structure_solution 'SHELXS-97 (Sheldrick, 1990)'
_diffrn_ambient_temperature 123(2)
_diffrn_measured_fraction_theta_full 0.999
_diffrn_measured_fraction_theta_max 0.999
_diffrn_measurement_device_type 'CCD area detector'
_diffrn_measurement_method 'phi and omega scans'
_diffrn_radiation_monochromator graphite
_diffrn_radiation_source 'fine-focus sealed tube'
_diffrn_radiation_type MoK\a
_diffrn_radiation_wavelength 0.71073
_diffrn_reflns_av_R_equivalents 0.0772
_diffrn_reflns_av_sigmaI/netI 0.0673
_diffrn_reflns_limit_h_max 22
_diffrn_reflns_limit_h_min -22
_diffrn_reflns_limit_k_max 38
_diffrn_reflns_limit_k_min -38
_diffrn_reflns_limit_l_max 24
_diffrn_reflns_limit_l_min -24
_diffrn_reflns_number 109176
_diffrn_reflns_theta_full 27.48
_diffrn_reflns_theta_max 27.48
_diffrn_reflns_theta_min 1.27
_exptl_absorpt_coefficient_mu 3.582
_exptl_absorpt_correction_T_max 0.8554
_exptl_absorpt_correction_T_min 0.4679
_exptl_absorpt_correction_type none
_exptl_crystal_colour red
_exptl_crystal_density_diffrn 1.704
_exptl_crystal_density_meas 0
_exptl_crystal_description plate
_exptl_crystal_F_000 5008
_exptl_crystal_size_max 0.25
_exptl_crystal_size_mid 0.24
_exptl_crystal_size_min 0.05
_refine_diff_density_max 2.584
_refine_diff_density_min -1.866
_refine_diff_density_rms 0.160
_refine_ls_extinction_method none
_refine_ls_goodness_of_fit_ref 1.179
_refine_ls_hydrogen_treatment mixed
_refine_ls_matrix_type full
_refine_ls_number_parameters 1298
_refine_ls_number_reflns 22688
_refine_ls_number_restraints 12
_refine_ls_restrained_S_all 1.179
_refine_ls_R_factor_all 0.0887
_refine_ls_R_factor_gt 0.0555
_refine_ls_shift/su_max 0.001
_refine_ls_shift/su_mean 0.000
_refine_ls_structure_factor_coef Fsqd
_refine_ls_weighting_details 'calc w=1/[\s^2^(Fo^2^)+(0.0784P)^2^+0.0000P] where P=(Fo^2^+2Fc^2^)/3'
_refine_ls_weighting_scheme calc
_refine_ls_wR_factor_gt 0.1421
_refine_ls_wR_factor_ref 0.1583
_reflns_number_gt 16212
_reflns_number_total 22688
_reflns_threshold_expression >2sigma(I)
_cod_data_source_file ja048800nsi20040227_034945_3.cif
_cod_data_source_block 371abs
_cod_original_cell_volume 9903.2(13)
_cod_original_formula_sum 'C110.50 H84 Au B2 Cl5 F8 N6 P6 Pd Tl'
_cod_database_code 4112608

loop_
_symmetry_equiv_pos_as_xyz
'x, y, z'
'-x+1/2, y+1/2, -z+1/2'
'-x, -y, -z'
'x-1/2, -y-1/2, z-1/2'

loop_
_atom_site_label
_atom_site_type_symbol
_atom_site_fract_x
_atom_site_fract_y
_atom_site_fract_z
_atom_site_U_iso_or_equiv
_atom_site_adp_type
_atom_site_occupancy
_atom_site_symmetry_multiplicity
_atom_site_calc_flag
_atom_site_refinement_flags
_atom_site_disorder_assembly
_atom_site_disorder_group
Au1 Au 0.9159(5) 0.1665(2) 0.6462(3) 0.0204(3) Uani 0.4937(15) 1 d PD . .
Pd1 Pd 0.9243(8) 0.3210(5) 0.4812(7) 0.0197(4) Uani 0.4937(15) 1 d PD . .
Pd2 Pd 0.9155(10) 0.1653(4) 0.6418(7) 0.0204(3) Uani 0.5063(15) 1 d PD . .
Au2 Au 0.9310(4) 0.3211(2) 0.4809(4) 0.0197(4) Uani 0.5063(15) 1 d PD . .
Tl1 Tl 0.90570(2) 0.243734(13) 0.561861(17) 0.05496(11) Uani 1 1 d D . .
P1 P 0.86975(9) 0.20073(5) 0.74364(7) 0.0197(3) Uani 1 1 d . . .
P2 P 1.05851(9) 0.33479(5) 0.50563(7) 0.0204(3) Uani 1 1 d . . .
P3 P 0.82200(9) 0.12392(5) 0.57914(8) 0.0234(3) Uani 1 1 d . . .
P4 P 0.83901(9) 0.36447(5) 0.54215(8) 0.0219(3) Uani 1 1 d . . .
P5 P 1.04260(9) 0.14702(5) 0.62561(8) 0.0219(3) Uani 1 1 d . . .
P6 P 0.87681(9) 0.29206(5) 0.37596(8) 0.0235(3) Uani 1 1 d . . .
N1 N 0.9539(3) 0.27634(15) 0.7326(2) 0.0183(10) Uani 1 1 d . . .
N2 N 1.0335(3) 0.32782(16) 0.6398(2) 0.0208(10) Uani 1 1 d . . .
N3 N 0.7352(3) 0.19875(17) 0.5639(2) 0.0231(11) Uani 1 1 d . . .
N4 N 0.7420(3) 0.29312(16) 0.5512(2) 0.0226(11) Uani 1 1 d . . .
N5 N 1.0171(3) 0.15448(18) 0.4894(2) 0.0247(11) Uani 1 1 d . . .
N6 N 0.9474(3) 0.21155(17) 0.3921(2) 0.0241(11) Uani 1 1 d . . .
C1 C 0.9161(3) 0.2532(2) 0.7783(3) 0.0225(12) Uani 1 1 d . . .
C2 C 0.9111(3) 0.26525(19) 0.8481(3) 0.0221(12) Uani 1 1 d . . .
H2A H 0.8818 0.2473 0.8782 0.027 Uiso 1 1 calc R . .
C3 C 0.9486(4) 0.3028(2) 0.8729(3) 0.0249(13) Uani 1 1 d . . .
H3A H 0.9443 0.3122 0.9198 0.030 Uiso 1 1 calc R . .
C4 C 0.9939(4) 0.32727(19) 0.8268(3) 0.0242(13) Uani 1 1 d . . .
C5 C 0.9941(3) 0.31363(19) 0.7569(3) 0.0204(12) Uani 1 1 d . . .
C6 C 1.0402(3) 0.33786(19) 0.7087(3) 0.0202(12) Uani 1 1 d . . .
C7 C 1.0897(4) 0.3723(2) 0.7353(3) 0.0238(13) Uani 1 1 d . . .
C8 C 1.1375(4) 0.3938(2) 0.6895(3) 0.0298(14) Uani 1 1 d . . .
H8A H 1.1738 0.4155 0.7065 0.036 Uiso 1 1 calc R . .
C9 C 1.1318(4) 0.3833(2) 0.6188(3) 0.0275(14) Uani 1 1 d . . .
H9A H 1.1631 0.3979 0.5864 0.033 Uiso 1 1 calc R . .
C10 C 1.0776(3) 0.3501(2) 0.5969(3) 0.0226(12) Uani 1 1 d . . .
C11 C 1.0411(4) 0.3645(2) 0.8504(3) 0.0270(14) Uani 1 1 d . . .
H11A H 1.0389 0.3748 0.8971 0.032 Uiso 1 1 calc R . .
C12 C 1.0884(4) 0.3846(2) 0.8068(3) 0.0297(14) Uani 1 1 d . . .
H12A H 1.1218 0.4078 0.8241 0.036 Uiso 1 1 calc R . .
C13 C 0.7301(4) 0.1535(2) 0.5694(3) 0.0251(13) Uani 1 1 d . . .
C14 C 0.6598(4) 0.1303(2) 0.5665(3) 0.0293(14) Uani 1 1 d . . .
H14A H 0.6585 0.0981 0.5684 0.035 Uiso 1 1 calc R . .
C15 C 0.5945(4) 0.1542(2) 0.5612(3) 0.0291(14) Uani 1 1 d . . .
H15A H 0.5467 0.1389 0.5593 0.035 Uiso 1 1 calc R . .
C16 C 0.5970(4) 0.2021(2) 0.5585(3) 0.0244(13) Uani 1 1 d . . .
C17 C 0.6698(4) 0.2232(2) 0.5587(3) 0.0252(13) Uani 1 1 d . . .
C18 C 0.6727(4) 0.2722(2) 0.5534(3) 0.0225(12) Uani 1 1 d . . .
C19 C 0.6042(4) 0.2971(2) 0.5524(3) 0.0268(13) Uani 1 1 d . . .
C20 C 0.6074(4) 0.3445(2) 0.5467(3) 0.0339(15) Uani 1 1 d . . .
H20A H 0.5620 0.3621 0.5460 0.041 Uiso 1 1 calc R . .
C21 C 0.6776(4) 0.3650(2) 0.5423(3) 0.0317(15) Uani 1 1 d . . .
H21A H 0.6812 0.3970 0.5378 0.038 Uiso 1 1 calc R . .
C22 C 0.7430(4) 0.3384(2) 0.5444(3) 0.0242(13) Uani 1 1 d . . .
C23 C 0.5284(4) 0.2288(2) 0.5560(3) 0.0301(14) Uani 1 1 d . . .
H23A H 0.4803 0.2140 0.5557 0.036 Uiso 1 1 calc R . .
C24 C 0.5312(4) 0.2745(2) 0.5540(3) 0.0303(14) Uani 1 1 d . . .
H24A H 0.4853 0.2918 0.5536 0.036 Uiso 1 1 calc R . .
C25 C 1.0537(3) 0.1273(2) 0.5362(3) 0.0255(13) Uani 1 1 d . . .
C26 C 1.0975(4) 0.0901(2) 0.5177(3) 0.0328(15) Uani 1 1 d . . .
H26A H 1.1239 0.0725 0.5526 0.039 Uiso 1 1 calc R . .
C27 C 1.1022(4) 0.0792(2) 0.4490(3) 0.0356(16) Uani 1 1 d . . .
H27A H 1.1317 0.0539 0.4356 0.043 Uiso 1 1 calc R . .
C28 C 1.0629(4) 0.1059(2) 0.3980(3) 0.0315(15) Uani 1 1 d . . .
C29 C 1.0221(3) 0.1440(2) 0.4213(3) 0.0239(13) Uani 1 1 d . . .
C30 C 0.9825(4) 0.1724(2) 0.3707(3) 0.0241(13) Uani 1 1 d . . .
C31 C 0.9845(4) 0.1612(2) 0.2979(3) 0.0275(14) Uani 1 1 d . . .
C32 C 0.9459(4) 0.1890(2) 0.2504(3) 0.0299(14) Uani 1 1 d . . .
H32A H 0.9434 0.1813 0.2023 0.036 Uiso 1 1 calc R . .
C33 C 0.9116(4) 0.2274(2) 0.2727(3) 0.0309(15) Uani 1 1 d . . .
H33A H 0.8852 0.2468 0.2404 0.037 Uiso 1 1 calc R . .
C34 C 0.9154(4) 0.2382(2) 0.3430(3) 0.0250(13) Uani 1 1 d . . .
C35 C 1.0652(4) 0.0961(2) 0.3254(3) 0.0337(16) Uani 1 1 d . . .
H35A H 1.0945 0.0710 0.3103 0.040 Uiso 1 1 calc R . .
C36 C 1.0261(4) 0.1220(2) 0.2779(3) 0.0325(15) Uani 1 1 d . . .
H36A H 1.0264 0.1139 0.2301 0.039 Uiso 1 1 calc R . .
C37 C 0.8853(3) 0.16142(18) 0.8163(3) 0.0204(12) Uani 1 1 d . . .
C38 C 0.9550(4) 0.1386(2) 0.8215(3) 0.0269(13) Uani 1 1 d . . .
H38A H 0.9918 0.1437 0.7874 0.032 Uiso 1 1 calc R . .
C39 C 0.9715(4) 0.1084(2) 0.8760(3) 0.0299(14) Uani 1 1 d . . .
H39A H 1.0191 0.0929 0.8789 0.036 Uiso 1 1 calc R . .
C40 C 0.9180(4) 0.1012(2) 0.9258(3) 0.0323(15) Uani 1 1 d . . .
H40A H 0.9290 0.0809 0.9634 0.039 Uiso 1 1 calc R . .
C41 C 0.8487(4) 0.1234(2) 0.9207(3) 0.0358(16) Uani 1 1 d . . .
H41A H 0.8116 0.1180 0.9543 0.043 Uiso 1 1 calc R . .
C42 C 0.8328(4) 0.1538(2) 0.8666(3) 0.0282(14) Uani 1 1 d . . .
H42A H 0.7854 0.1695 0.8643 0.034 Uiso 1 1 calc R . .
C43 C 0.7681(4) 0.2144(2) 0.7447(3) 0.0257(13) Uani 1 1 d . . .
C44 C 0.7147(4) 0.1803(2) 0.7361(3) 0.0305(14) Uani 1 1 d . . .
H44A H 0.7312 0.1497 0.7323 0.037 Uiso 1 1 calc R . .
C45 C 0.6374(4) 0.1901(3) 0.7329(4) 0.0407(18) Uani 1 1 d . . .
H45A H 0.6011 0.1663 0.7264 0.049 Uiso 1 1 calc R . .
C46 C 0.6130(4) 0.2345(3) 0.7391(4) 0.0416(18) Uani 1 1 d . . .
H46A H 0.5599 0.2412 0.7374 0.050 Uiso 1 1 calc R . .
C47 C 0.6651(4) 0.2688(3) 0.7479(4) 0.0451(19) Uani 1 1 d . . .
H47A H 0.6480 0.2992 0.7521 0.054 Uiso 1 1 calc R . .
C48 C 0.7429(4) 0.2595(2) 0.7507(3) 0.0325(15) Uani 1 1 d . . .
H48A H 0.7788 0.2834 0.7567 0.039 Uiso 1 1 calc R . .
C49 C 1.0865(4) 0.3852(2) 0.4565(3) 0.0234(13) Uani 1 1 d . . .
C50 C 1.0470(4) 0.4259(2) 0.4671(3) 0.0294(14) Uani 1 1 d . . .
H50A H 1.0115 0.4277 0.5030 0.035 Uiso 1 1 calc R . .
C51 C 1.0594(4) 0.4636(2) 0.4255(4) 0.0375(16) Uani 1 1 d . . .
H51A H 1.0327 0.4911 0.4332 0.045 Uiso 1 1 calc R . .
C52 C 1.1118(4) 0.4610(2) 0.3720(3) 0.0348(16) Uani 1 1 d . . .
H52A H 1.1206 0.4866 0.3433 0.042 Uiso 1 1 calc R . .
C53 C 1.1498(4) 0.4208(2) 0.3618(3) 0.0320(15) Uani 1 1 d . . .
H53A H 1.1854 0.4188 0.3260 0.038 Uiso 1 1 calc R . .
C54 C 1.1370(4) 0.3829(2) 0.4032(3) 0.0298(14) Uani 1 1 d . . .
H54A H 1.1631 0.3552 0.3948 0.036 Uiso 1 1 calc R . .
C55 C 1.1328(3) 0.29417(19) 0.4871(3) 0.0212(12) Uani 1 1 d . . .
C56 C 1.2102(4) 0.3031(2) 0.5036(3) 0.0289(14) Uani 1 1 d . . .
H56A H 1.2247 0.3298 0.5285 0.035 Uiso 1 1 calc R . .
C57 C 1.2649(4) 0.2728(2) 0.4832(3) 0.0320(15) Uani 1 1 d . . .
H57A H 1.3173 0.2791 0.4934 0.038 Uiso 1 1 calc R . .
C58 C 1.2447(4) 0.2334(2) 0.4481(3) 0.0326(15) Uani 1 1 d . . .
H58A H 1.2829 0.2126 0.4347 0.039 Uiso 1 1 calc R . .
C59 C 1.1690(4) 0.2243(2) 0.4328(3) 0.0329(15) Uani 1 1 d . . .
H59A H 1.1548 0.1972 0.4086 0.039 Uiso 1 1 calc R . .
C60 C 1.1136(4) 0.2543(2) 0.4525(3) 0.0269(13) Uani 1 1 d . . .
H60A H 1.0613 0.2475 0.4422 0.032 Uiso 1 1 calc R . .
C61 C 0.7996(4) 0.0717(2) 0.6257(3) 0.0282(14) Uani 1 1 d . . .
C62 C 0.7644(4) 0.0338(2) 0.5947(4) 0.0394(17) Uani 1 1 d . . .
H62A H 0.7512 0.0342 0.5462 0.047 Uiso 1 1 calc R . .
C63 C 0.7483(4) -0.0044(2) 0.6337(5) 0.049(2) Uani 1 1 d . . .
H63A H 0.7249 -0.0302 0.6119 0.058 Uiso 1 1 calc R . .
C64 C 0.7663(5) -0.0049(3) 0.7040(5) 0.051(2) Uani 1 1 d . . .
H64A H 0.7543 -0.0309 0.7307 0.061 Uiso 1 1 calc R . .
C65 C 0.8016(4) 0.0317(2) 0.7365(4) 0.0430(18) Uani 1 1 d . . .
H65A H 0.8144 0.0309 0.7850 0.052 Uiso 1 1 calc R . .
C66 C 0.8184(4) 0.0702(2) 0.6969(3) 0.0315(15) Uani 1 1 d . . .
H66A H 0.8428 0.0956 0.7189 0.038 Uiso 1 1 calc R . .
C67 C 0.8361(4) 0.1033(2) 0.4910(3) 0.0280(14) Uani 1 1 d . . .
C68 C 0.7988(4) 0.1243(2) 0.4336(3) 0.0329(15) Uani 1 1 d . . .
H68A H 0.7640 0.1486 0.4401 0.039 Uiso 1 1 calc R . .
C69 C 0.8135(4) 0.1092(3) 0.3665(4) 0.0393(17) Uani 1 1 d . . .
H69A H 0.7894 0.1239 0.3273 0.047 Uiso 1 1 calc R . .
C70 C 0.8615(5) 0.0740(3) 0.3562(4) 0.047(2) Uani 1 1 d . . .
H70A H 0.8696 0.0637 0.3103 0.057 Uiso 1 1 calc R . .
C71 C 0.8991(4) 0.0528(3) 0.4126(4) 0.0450(19) Uani 1 1 d . . .
H71A H 0.9329 0.0282 0.4054 0.054 Uiso 1 1 calc R . .
C72 C 0.8865(4) 0.0681(2) 0.4798(4) 0.0374(16) Uani 1 1 d . . .
H72A H 0.9129 0.0542 0.5184 0.045 Uiso 1 1 calc R . .
C73 C 0.8232(4) 0.4182(2) 0.4966(3) 0.0254(13) Uani 1 1 d . . .
C74 C 0.7880(4) 0.4563(2) 0.5265(3) 0.0297(14) Uani 1 1 d . . .
H74A H 0.7748 0.4556 0.5739 0.036 Uiso 1 1 calc R . .
C75 C 0.7728(4) 0.4949(2) 0.4864(4) 0.0373(17) Uani 1 1 d . . .
H75A H 0.7478 0.5201 0.5062 0.045 Uiso 1 1 calc R . .
C76 C 0.7935(4) 0.4968(2) 0.4192(4) 0.0389(18) Uani 1 1 d . . .
H76A H 0.7819 0.5231 0.3922 0.047 Uiso 1 1 calc R . .
C77 C 0.8313(4) 0.4608(2) 0.3895(3) 0.0370(17) Uani 1 1 d . . .
H77A H 0.8466 0.4629 0.3428 0.044 Uiso 1 1 calc R . .
C78 C 0.8468(4) 0.4217(2) 0.4284(3) 0.0291(14) Uani 1 1 d . . .
H78A H 0.8736 0.3972 0.4083 0.035 Uiso 1 1 calc R . .
C79 C 0.8538(4) 0.3832(2) 0.6330(3) 0.0267(14) Uani 1 1 d . . .
C80 C 0.8079(4) 0.3671(2) 0.6858(3) 0.0319(15) Uani 1 1 d . . .
H80A H 0.7676 0.3463 0.6751 0.038 Uiso 1 1 calc R . .
C81 C 0.8219(4) 0.3818(2) 0.7534(3) 0.0360(17) Uani 1 1 d . . .
H81A H 0.7907 0.3710 0.7891 0.043 Uiso 1 1 calc R . .
C82 C 0.8804(4) 0.4120(2) 0.7703(3) 0.0353(16) Uani 1 1 d . . .
H82A H 0.8896 0.4217 0.8170 0.042 Uiso 1 1 calc R . .
C83 C 0.9256(4) 0.4280(2) 0.7175(3) 0.0316(15) Uani 1 1 d . . .
H83A H 0.9655 0.4491 0.7280 0.038 Uiso 1 1 calc R . .
C84 C 0.9119(4) 0.4131(2) 0.6490(3) 0.0295(14) Uani 1 1 d . . .
H84A H 0.9432 0.4238 0.6133 0.035 Uiso 1 1 calc R . .
C85 C 1.0719(4) 0.0986(2) 0.6805(3) 0.0263(13) Uani 1 1 d . . .
C86 C 1.1357(4) 0.0997(2) 0.7249(3) 0.0318(15) Uani 1 1 d . . .
H86A H 1.1683 0.1255 0.7249 0.038 Uiso 1 1 calc R . .
C87 C 1.1531(5) 0.0640(2) 0.7695(4) 0.0427(18) Uani 1 1 d . . .
H87A H 1.1974 0.0651 0.7998 0.051 Uiso 1 1 calc R . .
C88 C 1.1054(5) 0.0268(3) 0.7696(4) 0.049(2) Uani 1 1 d . . .
H88A H 1.1168 0.0022 0.8002 0.058 Uiso 1 1 calc R . .
C89 C 1.0417(4) 0.0252(2) 0.7259(4) 0.0384(17) Uani 1 1 d . . .
H89A H 1.0096 -0.0009 0.7257 0.046 Uiso 1 1 calc R . .
C90 C 1.0238(4) 0.0611(2) 0.6821(3) 0.0323(15) Uani 1 1 d . . .
H90A H 0.9786 0.0603 0.6530 0.039 Uiso 1 1 calc R . .
C91 C 1.1201(3) 0.18731(19) 0.6373(3) 0.0215(12) Uani 1 1 d . . .
C92 C 1.1108(4) 0.2248(2) 0.6801(3) 0.0278(14) Uani 1 1 d . . .
H92A H 1.0640 0.2293 0.7023 0.033 Uiso 1 1 calc R . .
C93 C 1.1700(4) 0.2556(2) 0.6906(4) 0.0323(15) Uani 1 1 d . . .
H93A H 1.1639 0.2808 0.7207 0.039 Uiso 1 1 calc R . .
C94 C 1.2375(4) 0.2501(2) 0.6576(3) 0.0332(16) Uani 1 1 d . . .
H94A H 1.2768 0.2722 0.6633 0.040 Uiso 1 1 calc R . .
C95 C 1.2480(4) 0.2128(2) 0.6168(3) 0.0343(16) Uani 1 1 d . . .
H95A H 1.2956 0.2082 0.5962 0.041 Uiso 1 1 calc R . .
C96 C 1.1896(4) 0.1816(2) 0.6053(3) 0.0284(14) Uani 1 1 d . . .
H96A H 1.1969 0.1562 0.5757 0.034 Uiso 1 1 calc R . .
C97 C 0.8921(4) 0.3318(2) 0.3046(3) 0.0261(13) Uani 1 1 d . . .
C98 C 0.8404(4) 0.3387(2) 0.2494(3) 0.0360(16) Uani 1 1 d . . .
H98A H 0.7934 0.3226 0.2472 0.043 Uiso 1 1 calc R . .
C99 C 0.8570(5) 0.3689(3) 0.1974(4) 0.047(2) Uani 1 1 d . . .
H99A H 0.8213 0.3732 0.1594 0.057 Uiso 1 1 calc R . .
C100 C 0.9245(5) 0.3929(3) 0.1997(4) 0.049(2) Uani 1 1 d . . .
H10A H 0.9350 0.4135 0.1633 0.059 Uiso 1 1 calc R . .
C101 C 0.9764(4) 0.3871(3) 0.2543(3) 0.0378(16) Uani 1 1 d . . .
H10B H 1.0227 0.4040 0.2563 0.045 Uiso 1 1 calc R . .
C102 C 0.9606(4) 0.3561(2) 0.3070(3) 0.0327(15) Uani 1 1 d . . .
H10C H 0.9967 0.3516 0.3446 0.039 Uiso 1 1 calc R . .
C103 C 0.7742(3) 0.2827(2) 0.3709(3) 0.0244(13) Uani 1 1 d . . .
C104 C 0.7436(4) 0.2394(2) 0.3721(3) 0.0316(15) Uani 1 1 d . . .
H10D H 0.7762 0.2137 0.3709 0.038 Uiso 1 1 calc R . .
C105 C 0.6653(4) 0.2336(3) 0.3749(4) 0.0409(17) Uani 1 1 d . . .
H10E H 0.6446 0.2038 0.3759 0.049 Uiso 1 1 calc R . .
C106 C 0.6181(4) 0.2701(3) 0.3761(4) 0.0412(18) Uani 1 1 d . . .
H10F H 0.5646 0.2656 0.3784 0.049 Uiso 1 1 calc R . .
C107 C 0.6472(4) 0.3135(2) 0.3738(3) 0.0341(15) Uani 1 1 d . . .
H10G H 0.6139 0.3390 0.3731 0.041 Uiso 1 1 calc R . .
C108 C 0.7247(4) 0.3194(2) 0.3728(3) 0.0304(14) Uani 1 1 d . . .
H10H H 0.7449 0.3494 0.3733 0.036 Uiso 1 1 calc R . .
B1 B 0.3519(7) 0.1142(3) 0.4867(5) 0.065(3) Uani 1 1 d D . .
F1 F 0.4070(8) 0.0869(4) 0.4739(8) 0.276(9) Uani 1 1 d D . .
F2 F 0.3148(6) 0.1226(3) 0.4254(3) 0.170(5) Uani 1 1 d D . .
F3 F 0.3000(3) 0.09528(18) 0.5305(2) 0.0716(16) Uani 1 1 d D . .
F4 F 0.3776(3) 0.15412(17) 0.5137(2) 0.0609(13) Uani 1 1 d D . .
B2 B 0.8578(5) 0.1095(3) 0.1228(4) 0.0373(19) Uani 1 1 d D . .
F5 F 0.8501(11) 0.1537(4) 0.1088(7) 0.074(5) Uani 0.50 1 d PD A .
F6 F 0.8350(9) 0.1019(8) 0.1862(5) 0.087(7) Uani 0.50 1 d PD A .
F7 F 0.9333(8) 0.1024(8) 0.1184(11) 0.107(10) Uani 0.50 1 d PD A .
F8 F 0.8123(3) 0.08788(17) 0.0740(2) 0.0637(14) Uani 1 1 d D A .
C1S C 0.5402(5) 0.0148(3) 0.6105(4) 0.0038(17) Uiso 0.50 1 d P . .
H1SA H 0.5002 -0.0068 0.6241 0.005 Uiso 1 1 calc R . .
H1SB H 0.5785 -0.0035 0.5865 0.005 Uiso 1 1 calc R . .
C2S C 0.2830(9) 1.0057(6) 0.6136(8) 0.134(6) Uiso 1 1 d . . .
H2SA H 0.2803 1.0377 0.5978 0.161 Uiso 1 1 calc R . .
H2SB H 0.2319 0.9915 0.6082 0.161 Uiso 1 1 calc R . .
C3S C 0.5446(6) 0.4717(4) 0.5904(5) 0.081(3) Uiso 1 1 d . . .
H3SA H 0.4990 0.4518 0.5900 0.098 Uiso 1 1 calc R . .
H3SB H 0.5284 0.5029 0.6023 0.098 Uiso 1 1 calc R . .
Cl1 Cl 0.4992(4) 0.0470(2) 0.5497(3) 0.0990(19) Uani 0.50 1 d P . .
Cl2 Cl 0.5811(4) 0.0304(2) 0.6803(3) 0.104(2) Uani 0.50 1 d P . .
Cl3 Cl 0.3233(3) 1.00071(11) 0.70305(19) 0.155(2) Uani 1 1 d . . .
Cl4 Cl 0.3649(3) 0.96924(12) 0.56337(17) 0.1467(19) Uani 1 1 d . . .
Cl5 Cl 0.58308(15) 0.47150(9) 0.50903(13) 0.0718(7) Uani 1 1 d . . .
Cl6 Cl 0.61454(17) 0.45162(9) 0.65517(12) 0.0750(7) Uani 1 1 d . . .
F5A F 0.9224(9) 0.1268(8) 0.1020(10) 0.098(8) Uani 0.50 1 d P A 2
F6A F 0.8193(10) 0.1421(9) 0.1559(17) 0.158(11) Uani 0.50 1 d P A 2
F7A F 0.8767(16) 0.0818(8) 0.1758(13) 0.157(11) Uani 0.50 1 d P A 2

loop_
_atom_site_aniso_label
_atom_site_aniso_U_11
_atom_site_aniso_U_22
_atom_site_aniso_U_33
_atom_site_aniso_U_23
_atom_site_aniso_U_13
_atom_site_aniso_U_12
Au1 0.0227(2) 0.0180(4) 0.0206(8) -0.0021(5) 0.0035(5) 0.0023(2)
Pd1 0.0186(10) 0.02068(17) 0.01976(17) -0.00050(11) 0.0003(6) -0.0025(5)
Pd2 0.0227(2) 0.0180(4) 0.0206(8) -0.0021(5) 0.0035(5) 0.0023(2)
Au2 0.0186(10) 0.02068(17) 0.01976(17) -0.00050(11) 0.0003(6) -0.0025(5)
Tl1 0.0513(2) 0.0615(2) 0.0526(2) 0.00097(16) 0.00832(15) 0.00783(17)
P1 0.0206(8) 0.0163(7) 0.0226(7) 0.0006(6) 0.0052(6) 0.0010(6)
P2 0.0220(8) 0.0199(8) 0.0193(7) 0.0005(5) 0.0019(6) -0.0035(6)
P3 0.0249(8) 0.0175(8) 0.0282(8) -0.0032(6) 0.0033(6) -0.0014(6)
P4 0.0253(8) 0.0163(7) 0.0242(7) 0.0006(6) 0.0024(6) 0.0007(6)
P5 0.0237(8) 0.0200(8) 0.0222(7) -0.0027(6) 0.0023(6) 0.0041(6)
P6 0.0239(8) 0.0237(8) 0.0225(7) -0.0017(6) -0.0029(6) 0.0009(7)
N1 0.017(2) 0.016(2) 0.022(2) 0.0006(18) -0.0006(19) 0.0024(19)
N2 0.025(3) 0.017(3) 0.020(2) -0.0009(18) -0.0041(19) -0.001(2)
N3 0.026(3) 0.018(3) 0.026(3) -0.0007(19) 0.002(2) -0.003(2)
N4 0.025(3) 0.017(3) 0.025(3) 0.0007(19) 0.002(2) 0.003(2)
N5 0.021(3) 0.028(3) 0.025(3) -0.008(2) -0.001(2) 0.000(2)
N6 0.021(3) 0.028(3) 0.024(3) -0.005(2) 0.002(2) -0.002(2)
C1 0.021(3) 0.021(3) 0.026(3) 0.000(2) 0.005(2) 0.003(2)
C2 0.023(3) 0.019(3) 0.025(3) 0.003(2) 0.008(2) 0.001(2)
C3 0.032(4) 0.021(3) 0.023(3) -0.002(2) 0.005(2) 0.006(3)
C4 0.031(4) 0.015(3) 0.026(3) 0.000(2) 0.001(3) -0.001(2)
C5 0.019(3) 0.020(3) 0.021(3) 0.001(2) -0.001(2) 0.006(2)
C6 0.026(3) 0.014(3) 0.021(3) -0.002(2) 0.004(2) 0.003(2)
C7 0.030(3) 0.016(3) 0.025(3) 0.000(2) -0.004(2) -0.004(3)
C8 0.030(4) 0.024(3) 0.035(3) 0.001(3) -0.004(3) -0.008(3)
C9 0.032(4) 0.023(3) 0.028(3) 0.001(2) 0.002(3) -0.011(3)
C10 0.025(3) 0.017(3) 0.026(3) 0.000(2) 0.000(2) -0.005(2)
C11 0.038(4) 0.019(3) 0.024(3) -0.009(2) -0.001(3) 0.004(3)
C12 0.040(4) 0.019(3) 0.029(3) -0.005(2) -0.006(3) -0.005(3)
C13 0.026(3) 0.023(3) 0.027(3) -0.001(2) 0.005(2) -0.003(3)
C14 0.030(4) 0.019(3) 0.039(4) -0.004(3) 0.006(3) -0.003(3)
C15 0.026(3) 0.025(3) 0.037(3) -0.005(3) 0.000(3) -0.007(3)
C16 0.030(3) 0.024(3) 0.020(3) -0.001(2) 0.002(2) -0.002(3)
C17 0.025(3) 0.029(3) 0.022(3) -0.004(2) 0.004(2) 0.000(3)
C18 0.028(3) 0.022(3) 0.018(3) 0.002(2) 0.002(2) 0.001(3)
C19 0.025(3) 0.025(3) 0.030(3) 0.001(3) -0.002(3) 0.003(3)
C20 0.031(4) 0.029(4) 0.042(4) -0.003(3) 0.002(3) 0.011(3)
C21 0.030(4) 0.013(3) 0.052(4) 0.002(3) -0.001(3) 0.000(3)
C22 0.026(3) 0.025(3) 0.022(3) 0.000(2) 0.004(2) 0.001(3)
C23 0.023(3) 0.035(4) 0.032(3) -0.002(3) 0.001(3) -0.008(3)
C24 0.025(3) 0.028(4) 0.038(4) 0.001(3) -0.001(3) 0.005(3)
C25 0.019(3) 0.026(3) 0.031(3) -0.005(3) 0.001(2) 0.002(3)
C26 0.037(4) 0.035(4) 0.027(3) -0.005(3) -0.001(3) 0.017(3)
C27 0.045(4) 0.030(4) 0.032(3) -0.009(3) 0.006(3) 0.018(3)
C28 0.038(4) 0.025(3) 0.032(3) -0.008(3) 0.007(3) 0.003(3)
C29 0.024(3) 0.024(3) 0.024(3) -0.002(2) 0.002(2) 0.002(3)
C30 0.028(3) 0.025(3) 0.020(3) -0.007(2) 0.003(2) -0.002(3)
C31 0.028(3) 0.035(4) 0.019(3) -0.003(2) -0.003(2) -0.003(3)
C32 0.033(4) 0.033(4) 0.023(3) -0.009(3) -0.001(3) -0.004(3)
C33 0.035(4) 0.032(4) 0.025(3) -0.002(3) -0.008(3) -0.003(3)
C34 0.022(3) 0.026(3) 0.027(3) -0.007(2) -0.002(2) -0.005(3)
C35 0.039(4) 0.033(4) 0.030(3) -0.013(3) 0.004(3) 0.010(3)
C36 0.037(4) 0.032(4) 0.029(3) -0.013(3) 0.009(3) -0.003(3)
C37 0.024(3) 0.011(3) 0.026(3) -0.002(2) 0.003(2) 0.002(2)
C38 0.025(3) 0.027(3) 0.029(3) 0.000(3) 0.007(3) 0.004(3)
C39 0.028(4) 0.026(3) 0.036(3) 0.005(3) 0.006(3) 0.004(3)
C40 0.038(4) 0.030(4) 0.029(3) 0.006(3) 0.002(3) 0.001(3)
C41 0.038(4) 0.036(4) 0.035(4) 0.013(3) 0.012(3) 0.007(3)
C42 0.031(4) 0.026(3) 0.028(3) 0.007(2) 0.004(3) 0.012(3)
C43 0.025(3) 0.033(4) 0.020(3) 0.003(2) 0.006(2) 0.011(3)
C44 0.026(3) 0.034(4) 0.032(3) -0.002(3) 0.008(3) 0.001(3)
C45 0.028(4) 0.057(5) 0.038(4) 0.005(3) 0.009(3) 0.000(4)
C46 0.020(4) 0.064(5) 0.040(4) 0.003(4) 0.001(3) 0.009(4)
C47 0.040(5) 0.045(5) 0.049(4) 0.003(4) -0.003(3) 0.021(4)
C48 0.034(4) 0.031(4) 0.033(3) 0.001(3) 0.004(3) 0.006(3)
C49 0.027(3) 0.018(3) 0.025(3) 0.003(2) -0.004(2) -0.005(3)
C50 0.039(4) 0.023(3) 0.027(3) -0.001(2) 0.011(3) -0.001(3)
C51 0.044(4) 0.021(3) 0.047(4) 0.003(3) 0.004(3) -0.002(3)
C52 0.052(5) 0.017(3) 0.036(4) 0.007(3) -0.001(3) -0.012(3)
C53 0.041(4) 0.030(4) 0.026(3) 0.008(3) 0.008(3) -0.006(3)
C54 0.034(4) 0.025(3) 0.031(3) 0.005(3) 0.004(3) -0.002(3)
C55 0.028(3) 0.020(3) 0.017(3) 0.004(2) 0.005(2) 0.002(2)
C56 0.026(3) 0.039(4) 0.022(3) 0.006(3) -0.001(2) -0.003(3)
C57 0.025(3) 0.036(4) 0.035(3) 0.014(3) 0.005(3) 0.001(3)
C58 0.034(4) 0.030(4) 0.035(4) 0.011(3) 0.016(3) 0.009(3)
C59 0.038(4) 0.027(4) 0.034(3) -0.001(3) 0.009(3) -0.001(3)
C60 0.026(3) 0.024(3) 0.031(3) -0.002(2) 0.004(3) 0.001(3)
C61 0.027(3) 0.019(3) 0.040(4) -0.001(3) 0.011(3) 0.004(3)
C62 0.039(4) 0.024(4) 0.054(4) -0.006(3) -0.004(3) -0.004(3)
C63 0.044(5) 0.018(4) 0.084(6) -0.007(4) 0.005(4) -0.006(3)
C64 0.049(5) 0.024(4) 0.079(6) 0.017(4) 0.014(4) -0.002(4)
C65 0.049(5) 0.032(4) 0.049(4) 0.010(3) 0.010(4) 0.001(4)
C66 0.035(4) 0.018(3) 0.042(4) 0.001(3) 0.006(3) -0.001(3)
C67 0.027(3) 0.025(3) 0.032(3) -0.011(3) 0.004(3) -0.007(3)
C68 0.033(4) 0.026(3) 0.040(4) -0.005(3) 0.006(3) -0.003(3)
C69 0.042(4) 0.043(4) 0.033(4) -0.005(3) 0.004(3) -0.008(4)
C70 0.053(5) 0.048(5) 0.040(4) -0.021(4) 0.004(4) -0.007(4)
C71 0.045(5) 0.042(4) 0.049(4) -0.018(4) 0.004(4) 0.011(4)
C72 0.040(4) 0.034(4) 0.038(4) -0.015(3) -0.001(3) 0.001(3)
C73 0.024(3) 0.017(3) 0.035(3) 0.005(2) -0.007(3) -0.005(2)
C74 0.033(4) 0.020(3) 0.035(3) 0.001(3) 0.002(3) 0.002(3)
C75 0.039(4) 0.013(3) 0.059(5) 0.000(3) -0.007(3) 0.000(3)
C76 0.051(5) 0.023(4) 0.040(4) 0.012(3) -0.017(3) -0.006(3)
C77 0.049(5) 0.034(4) 0.027(3) 0.011(3) -0.007(3) -0.009(3)
C78 0.033(4) 0.020(3) 0.034(3) 0.003(3) 0.000(3) -0.002(3)
C79 0.038(4) 0.017(3) 0.025(3) -0.001(2) 0.005(3) 0.011(3)
C80 0.039(4) 0.023(3) 0.034(3) 0.002(3) 0.004(3) 0.007(3)
C81 0.054(5) 0.030(4) 0.025(3) 0.003(3) 0.012(3) 0.019(3)
C82 0.053(5) 0.027(4) 0.026(3) -0.008(3) -0.004(3) 0.018(3)
C83 0.040(4) 0.022(3) 0.032(3) -0.003(3) -0.003(3) 0.011(3)
C84 0.034(4) 0.025(3) 0.030(3) -0.001(3) 0.001(3) 0.003(3)
C85 0.030(4) 0.022(3) 0.027(3) -0.006(2) 0.003(3) 0.004(3)
C86 0.036(4) 0.027(4) 0.032(3) 0.000(3) 0.000(3) 0.001(3)
C87 0.054(5) 0.028(4) 0.046(4) 0.001(3) -0.005(4) 0.006(4)
C88 0.074(6) 0.029(4) 0.044(4) 0.005(3) 0.012(4) 0.019(4)
C89 0.052(5) 0.019(3) 0.044(4) -0.001(3) 0.005(3) 0.004(3)
C90 0.033(4) 0.027(4) 0.038(4) -0.005(3) 0.005(3) 0.000(3)
C91 0.021(3) 0.018(3) 0.026(3) 0.002(2) 0.002(2) 0.004(2)
C92 0.029(4) 0.026(3) 0.028(3) -0.006(3) -0.001(3) 0.005(3)
C93 0.030(4) 0.026(3) 0.041(4) -0.002(3) -0.004(3) 0.006(3)
C94 0.027(4) 0.033(4) 0.038(4) 0.016(3) -0.013(3) -0.001(3)
C95 0.033(4) 0.042(4) 0.029(3) 0.007(3) 0.002(3) 0.002(3)
C96 0.027(3) 0.031(4) 0.028(3) 0.003(3) 0.004(3) -0.002(3)
C97 0.032(4) 0.026(3) 0.020(3) -0.002(2) 0.001(2) -0.003(3)
C98 0.038(4) 0.035(4) 0.033(4) 0.003(3) -0.009(3) -0.011(3)
C99 0.059(5) 0.050(5) 0.032(4) 0.012(3) -0.013(3) -0.018(4)
C100 0.053(5) 0.056(5) 0.038(4) 0.015(4) -0.002(4) -0.016(4)
C101 0.035(4) 0.044(4) 0.034(4) 0.001(3) 0.003(3) -0.009(3)
C102 0.024(3) 0.047(4) 0.027(3) -0.002(3) 0.003(3) -0.003(3)
C103 0.020(3) 0.029(3) 0.025(3) -0.001(2) 0.001(2) -0.004(3)
C104 0.028(4) 0.029(4) 0.037(4) 0.004(3) -0.002(3) -0.005(3)
C105 0.035(4) 0.038(4) 0.049(4) -0.001(3) -0.001(3) -0.011(3)
C106 0.023(4) 0.058(5) 0.042(4) 0.005(4) -0.006(3) -0.002(4)
C107 0.029(4) 0.040(4) 0.034(4) -0.001(3) -0.002(3) 0.005(3)
C108 0.028(4) 0.027(3) 0.036(3) -0.003(3) -0.004(3) 0.001(3)
B1 0.110(10) 0.023(5) 0.066(7) 0.008(4) 0.043(7) 0.016(5)
F1 0.266(14) 0.113(8) 0.47(2) 0.038(10) 0.242(15) 0.103(9)
F2 0.350(14) 0.124(7) 0.036(3) -0.008(3) 0.023(5) -0.142(8)
F3 0.097(4) 0.066(4) 0.052(3) 0.013(2) 0.019(3) -0.023(3)
F4 0.070(3) 0.065(3) 0.048(3) 0.004(2) 0.007(2) -0.020(3)
B2 0.039(5) 0.038(5) 0.035(4) 0.000(3) -0.001(3) -0.003(4)
F5 0.121(15) 0.041(6) 0.057(7) -0.005(6) -0.046(8) 0.019(8)
F6 0.066(10) 0.17(2) 0.020(5) -0.001(8) 0.007(6) -0.018(10)
F7 0.054(10) 0.17(2) 0.092(14) -0.034(14) -0.019(9) 0.075(14)
F8 0.081(4) 0.068(3) 0.041(2) 0.000(2) -0.004(2) -0.039(3)
Cl1 0.117(5) 0.083(4) 0.097(4) 0.000(3) 0.009(4) 0.001(4)
Cl2 0.112(5) 0.101(5) 0.100(4) -0.002(4) 0.009(4) 0.036(4)
Cl3 0.322(7) 0.0507(18) 0.096(2) 0.0011(16) 0.064(3) 0.027(3)
Cl4 0.282(6) 0.074(2) 0.079(2) 0.0267(17) -0.055(3) 0.000(3)
Cl5 0.0734(17) 0.0731(17) 0.0688(15) 0.0089(12) 0.0044(12) 0.0135(13)
Cl6 0.094(2) 0.0731(17) 0.0583(14) -0.0028(12) 0.0055(13) -0.0178(15)
F5A 0.068(12) 0.16(2) 0.070(10) -0.035(12) 0.020(9) -0.081(13)
F6A 0.074(12) 0.14(2) 0.25(3) -0.14(2) -0.048(17) 0.054(13)
F7A 0.18(2) 0.136(19) 0.143(18) 0.106(15) -0.106(16) -0.076(17)

loop_
_atom_type_symbol
_atom_type_description
_atom_type_scat_dispersion_real
_atom_type_scat_dispersion_imag
_atom_type_scat_source
C C 0.0033 0.0016 'International Tables Vol C Tables 4.2.6.8 and 6.1.1.4'
H H 0.0000 0.0000 'International Tables Vol C Tables 4.2.6.8 and 6.1.1.4'
B B 0.0013 0.0007 'International Tables Vol C Tables 4.2.6.8 and 6.1.1.4'
N N 0.0061 0.0033 'International Tables Vol C Tables 4.2.6.8 and 6.1.1.4'
F F 0.0171 0.0103 'International Tables Vol C Tables 4.2.6.8 and 6.1.1.4'
P P 0.1023 0.0942 'International Tables Vol C Tables 4.2.6.8 and 6.1.1.4'
Cl Cl 0.1484 0.1585 'International Tables Vol C Tables 4.2.6.8 and 6.1.1.4'
Pd Pd -0.9988 1.0072 'International Tables Vol C Tables 4.2.6.8 and 6.1.1.4'
Au Au -2.0133 8.8022 'International Tables Vol C Tables 4.2.6.8 and 6.1.1.4'
Tl Tl -2.8358 9.6688 'International Tables Vol C Tables 4.2.6.8 and 6.1.1.4'

loop_
_geom_angle_atom_site_label_1
_geom_angle_atom_site_label_2
_geom_angle_atom_site_label_3
_geom_angle
P3 Au1 P5 114.4(3)
P3 Au1 P1 114.1(4)
P5 Au1 P1 127.8(4)
P3 Au1 Tl1 95.0(2)
P5 Au1 Tl1 98.0(3)
P1 Au1 Tl1 95.8(2)
P6 Pd1 P2 122.8(6)
P6 Pd1 P4 115.4(6)
P2 Pd1 P4 116.9(6)
P6 Pd1 Tl1 98.0(5)
P2 Pd1 Tl1 99.5(4)
P4 Pd1 Tl1 94.4(4)
P1 Pd2 P5 124.6(7)
P1 Pd2 P3 113.4(7)
P5 Pd2 P3 117.7(6)
P1 Pd2 Tl1 94.4(4)
P5 Pd2 Tl1 99.0(5)
P3 Pd2 Tl1 97.1(5)
P4 Au2 P2 118.1(3)
P4 Au2 P6 111.0(3)
P2 Au2 P6 126.4(3)
P4 Au2 Tl1 91.93(19)
P2 Au2 Tl1 101.7(2)
P6 Au2 Tl1 96.5(2)
Pd1 Tl1 Pd2 169.7(5)
Pd1 Tl1 Au1 169.6(3)
Pd2 Tl1 Au1 1.9(4)
Pd1 Tl1 Au2 2.4(4)
Pd2 Tl1 Au2 167.3(4)
Au1 Tl1 Au2 167.2(2)
C37 P1 C43 104.1(3)
C37 P1 C1 101.8(3)
C43 P1 C1 103.0(3)
C37 P1 Pd2 107.9(3)
C43 P1 Pd2 117.9(4)
C1 P1 Pd2 120.0(4)
C37 P1 Au1 107.4(2)
C43 P1 Au1 118.8(3)
C1 P1 Au1 119.5(3)
Pd2 P1 Au1 1.0(6)
C55 P2 C10 104.4(3)
C55 P2 C49 102.8(3)
C10 P2 C49 104.6(3)
C55 P2 Pd1 123.6(4)
C10 P2 Pd1 111.4(4)
C49 P2 Pd1 108.4(3)
C55 P2 Au2 122.9(3)
C10 P2 Au2 112.2(3)
C49 P2 Au2 108.3(2)
Pd1 P2 Au2 0.9(6)
C67 P3 C61 102.4(3)
C67 P3 C13 102.5(3)
C61 P3 C13 104.0(3)
C67 P3 Au1 123.7(3)
C61 P3 Au1 109.4(3)
C13 P3 Au1 112.7(3)
C67 P3 Pd2 122.1(4)
C61 P3 Pd2 110.3(4)
C13 P3 Pd2 113.5(4)
Au1 P3 Pd2 1.6(6)
C73 P4 C79 102.1(3)
C73 P4 C22 104.6(3)
C79 P4 C22 101.1(3)
C73 P4 Au2 108.5(3)
C79 P4 Au2 123.6(3)
C22 P4 Au2 114.9(2)
C73 P4 Pd1 108.9(4)
C79 P4 Pd1 125.2(4)
C22 P4 Pd1 112.9(4)
Au2 P4 Pd1 2.1(5)
C91 P5 C85 104.4(3)
C91 P5 C25 102.4(3)
C85 P5 C25 104.8(3)
C91 P5 Pd2 123.3(4)
C85 P5 Pd2 110.5(4)
C25 P5 Pd2 109.9(4)
C91 P5 Au1 122.0(3)
C85 P5 Au1 109.7(3)
C25 P5 Au1 112.1(3)
Pd2 P5 Au1 2.3(5)
C103 P6 C97 103.5(3)
C103 P6 C34 103.1(3)
C97 P6 C34 103.0(3)
C103 P6 Pd1 114.8(4)
C97 P6 Pd1 111.1(4)
C34 P6 Pd1 119.5(4)
C103 P6 Au2 117.6(2)
C97 P6 Au2 110.1(2)
C34 P6 Au2 117.8(3)
Pd1 P6 Au2 2.8(5)
C1 N1 C5 116.9(5)
C10 N2 C6 118.0(5)
C13 N3 C17 118.4(5)
C22 N4 C18 117.9(5)
C25 N5 C29 117.5(5)
C34 N6 C30 117.5(5)
N1 C1 C2 124.4(6)
N1 C1 P1 114.7(4)
C2 C1 P1 120.9(4)
C3 C2 C1 119.7(5)
C2 C3 C4 118.1(5)
C5 C4 C3 118.6(5)
C5 C4 C11 119.8(5)
C3 C4 C11 121.5(5)
N1 C5 C4 122.1(5)
N1 C5 C6 118.0(5)
C4 C5 C6 119.9(5)
N2 C6 C7 122.4(5)
N2 C6 C5 119.4(5)
C7 C6 C5 118.2(5)
C8 C7 C6 118.2(5)
C8 C7 C12 122.0(6)
C6 C7 C12 119.8(5)
C7 C8 C9 119.7(6)
C8 C9 C10 117.5(5)
N2 C10 C9 124.0(5)
N2 C10 P2 112.7(4)
C9 C10 P2 123.3(4)
C12 C11 C4 120.2(5)
C11 C12 C7 121.8(6)
N3 C13 C14 122.7(6)
N3 C13 P3 114.8(4)
C14 C13 P3 122.5(5)
C15 C14 C13 119.4(6)
C14 C15 C16 119.8(6)
C15 C16 C17 117.8(6)
C15 C16 C23 121.3(6)
C17 C16 C23 120.9(6)
N3 C17 C16 121.8(6)
N3 C17 C18 120.2(5)
C16 C17 C18 118.0(5)
N4 C18 C19 121.7(5)
N4 C18 C17 119.0(5)
C19 C18 C17 119.2(6)
C20 C19 C18 118.9(6)
C20 C19 C24 120.0(6)
C18 C19 C24 121.1(6)
C21 C20 C19 118.7(6)
C20 C21 C22 119.4(6)
N4 C22 C21 123.3(6)
N4 C22 P4 115.5(4)
C21 C22 P4 121.1(5)
C24 C23 C16 121.1(6)
C23 C24 C19 119.6(6)
N5 C25 C26 123.4(5)
N5 C25 P5 111.7(4)
C26 C25 P5 124.8(5)
C27 C26 C25 119.2(6)
C26 C27 C28 119.6(6)
C27 C28 C29 117.3(5)
C27 C28 C35 122.1(6)
C29 C28 C35 120.5(6)
N5 C29 C28 122.9(6)
N5 C29 C30 118.2(5)
C28 C29 C30 118.8(5)
N6 C30 C31 120.9(5)
N6 C30 C29 119.5(5)
C31 C30 C29 119.5(5)
C32 C31 C36 122.8(6)
C32 C31 C30 118.3(6)
C36 C31 C30 118.9(6)
C33 C32 C31 119.6(6)
C32 C33 C34 119.7(6)
N6 C34 C33 123.8(6)
N6 C34 P6 114.3(4)
C33 C34 P6 121.9(5)
C36 C35 C28 120.6(6)
C35 C36 C31 121.6(6)
C42 C37 C38 118.7(5)
C42 C37 P1 123.8(5)
C38 C37 P1 117.5(4)
C37 C38 C39 120.9(6)
C40 C39 C38 119.5(6)
C41 C40 C39 119.8(6)
C40 C41 C42 120.4(6)
C37 C42 C41 120.7(6)
C44 C43 C48 118.9(6)
C44 C43 P1 119.8(5)
C48 C43 P1 121.2(5)
C43 C44 C45 120.8(7)
C46 C45 C44 120.0(7)
C47 C46 C45 120.0(7)
C46 C47 C48 120.6(7)
C47 C48 C43 119.6(7)
C54 C49 C50 119.1(5)
C54 C49 P2 122.2(5)
C50 C49 P2 118.1(5)
C51 C50 C49 120.5(6)
C50 C51 C52 119.9(6)
C53 C52 C51 119.0(6)
C52 C53 C54 121.0(6)
C49 C54 C53 120.5(6)
C60 C55 C56 118.7(6)
C60 C55 P2 119.4(5)
C56 C55 P2 121.7(5)
C57 C56 C55 119.4(6)
C58 C57 C56 121.1(6)
C59 C58 C57 119.6(6)
C58 C59 C60 120.1(6)
C59 C60 C55 121.1(6)
C66 C61 C62 118.3(6)
C66 C61 P3 117.4(5)
C62 C61 P3 124.3(5)
C63 C62 C61 120.9(7)
C64 C63 C62 119.7(7)
C63 C64 C65 121.2(7)
C64 C65 C66 119.1(7)
C61 C66 C65 120.7(6)
C72 C67 C68 119.2(6)
C72 C67 P3 120.3(5)
C68 C67 P3 120.5(5)
C69 C68 C67 119.1(7)
C70 C69 C68 121.2(7)
C69 C70 C71 120.4(7)
C70 C71 C72 119.3(7)
C67 C72 C71 120.8(7)
C78 C73 C74 118.4(5)
C78 C73 P4 118.0(5)
C74 C73 P4 123.6(5)
C75 C74 C73 119.9(6)
C76 C75 C74 120.5(7)
C75 C76 C77 120.9(6)
C76 C77 C78 119.8(6)
C77 C78 C73 120.3(6)
C84 C79 C80 119.8(6)
C84 C79 P4 118.6(5)
C80 C79 P4 121.6(5)
C81 C80 C79 119.3(7)
C80 C81 C82 121.4(6)
C81 C82 C83 118.9(6)
C82 C83 C84 119.9(7)
C79 C84 C83 120.6(6)
C86 C85 C90 118.9(6)
C86 C85 P5 122.5(5)
C90 C85 P5 118.3(5)
C85 C86 C87 121.2(7)
C88 C87 C86 119.1(7)
C89 C88 C87 120.4(7)
C88 C89 C90 120.3(7)
C89 C90 C85 120.0(7)
C92 C91 C96 118.8(6)
C92 C91 P5 119.2(5)
C96 C91 P5 122.0(5)
C93 C92 C91 120.0(6)
C94 C93 C92 120.6(6)
C95 C94 C93 120.0(7)
C94 C95 C96 120.5(7)
C95 C96 C91 120.1(6)
C98 C97 C102 119.0(6)
C98 C97 P6 123.9(5)
C102 C97 P6 117.1(5)
C99 C98 C97 120.0(7)
C100 C99 C98 121.1(7)
C101 C100 C99 120.1(7)
C100 C101 C102 119.3(7)
C97 C102 C101 120.5(6)
C104 C103 C108 118.3(6)
C104 C103 P6 121.6(5)
C108 C103 P6 119.9(5)
C103 C104 C105 120.0(7)
C106 C105 C104 120.6(7)
C105 C106 C107 120.5(7)
C108 C107 C106 119.2(7)
C107 C108 C103 121.5(6)
F1 B1 F2 106.5(11)
F1 B1 F4 112.0(11)
F2 B1 F4 108.5(7)
F1 B1 F3 112.5(9)
F2 B1 F3 107.6(9)
F4 B1 F3 109.5(7)
F5A B2 F6 130.1(12)
F5A B2 F5 69.1(12)
F6 B2 F5 108.7(12)
F5A B2 F7A 106.1(14)
F6 B2 F7A 42.9(13)
F5 B2 F7A 140.3(14)
F5A B2 F7 35.0(12)
F6 B2 F7 111.8(12)
F5 B2 F7 103.2(12)
F7A B2 F7 75.0(15)
F5A B2 F6A 108.8(15)
F6 B2 F6A 60.4(15)
F5 B2 F6A 49.7(14)
F7A B2 F6A 100.9(18)
F7 B2 F6A 130.7(14)
F5A B2 F8 117.1(10)
F6 B2 F8 111.5(9)
F5 B2 F8 105.4(8)
F7A B2 F8 111.0(11)
F7 B2 F8 115.6(11)
F6A B2 F8 111.6(10)
F6A F5 B2 65.9(12)
F6A F5 F5A 110.2(15)
B2 F5 F5A 55.0(9)
F7A F6 B2 69.5(13)
F7A F6 F6A 126(2)
B2 F6 F6A 61.0(12)
F5A F7 B2 70.7(15)
F5A F7 F7A 117(2)
B2 F7 F7A 52.2(10)
Cl2 C1S Cl1 127.6(7)
Cl3 C2S Cl4 98.6(7)
Cl5 C3S Cl6 110.0(6)
F7 F5A B2 74.3(18)
F7 F5A F5 128(2)
B2 F5A F5 55.9(9)
F5 F6A F6 121.2(16)
F5 F6A B2 64.5(12)
F6 F6A B2 58.6(9)
F6 F7A B2 67.6(13)
F6 F7A F7 113.4(19)
B2 F7A F7 52.8(9)

loop_
_geom_bond_atom_site_label_1
_geom_bond_atom_site_label_2
_geom_bond_distance
Au1 P3 2.401(8)
Au1 P5 2.343(9)
Au1 P1 2.302(8)
Au1 Tl1 2.793(6)
Pd1 P6 2.316(15)
Pd1 P2 2.413(13)
Pd1 P4 2.322(15)
Pd1 Tl1 2.780(12)
Pd2 P1 2.387(15)
Pd2 P5 2.325(17)
Pd2 P3 2.334(16)
Pd2 Tl1 2.773(12)
Au2 P4 2.404(7)
Au2 P2 2.299(6)
Au2 P6 2.352(7)
Au2 Tl1 2.804(6)
P1 C37 1.825(6)
P1 C43 1.827(6)
P1 C1 1.855(6)
P2 C55 1.814(6)
P2 C10 1.829(6)
P2 C49 1.837(6)
P3 C67 1.827(6)
P3 C61 1.829(6)
P3 C13 1.833(6)
P4 C73 1.823(6)
P4 C79 1.837(6)
P4 C22 1.851(6)
P5 C91 1.809(6)
P5 C85 1.834(6)
P5 C25 1.833(6)
P6 C103 1.817(6)
P6 C97 1.831(6)
P6 C34 1.847(6)
N1 C1 1.314(7)
N1 C5 1.375(7)
N2 C10 1.329(7)
N2 C6 1.356(7)
N3 C13 1.339(8)
N3 C17 1.353(8)
N4 C22 1.339(8)
N4 C18 1.363(8)
N5 C25 1.345(8)
N5 C29 1.351(7)
N6 C34 1.331(8)
N6 C30 1.376(7)
C1 C2 1.394(8)
C2 C3 1.360(8)
C3 C4 1.414(8)
C4 C5 1.402(8)
C4 C11 1.433(8)
C5 C6 1.444(8)
C6 C7 1.415(8)
C7 C8 1.393(9)
C7 C12 1.422(8)
C8 C9 1.394(8)
C9 C10 1.413(8)
C11 C12 1.342(9)
C13 C14 1.408(9)
C14 C15 1.343(9)
C15 C16 1.411(9)
C16 C17 1.418(9)
C16 C23 1.435(9)
C17 C18 1.448(9)
C18 C19 1.406(8)
C19 C20 1.398(9)
C19 C24 1.444(9)
C20 C21 1.376(9)
C21 C22 1.387(9)
C23 C24 1.347(9)
C25 C26 1.391(8)
C26 C27 1.365(8)
C27 C28 1.413(9)
C28 C29 1.413(8)
C28 C35 1.427(8)
C29 C30 1.440(8)
C30 C31 1.439(8)
C31 C32 1.382(9)
C31 C36 1.424(9)
C32 C33 1.359(9)
C33 C34 1.386(8)
C35 C36 1.354(9)
C37 C42 1.382(8)
C37 C38 1.393(8)
C38 C39 1.395(8)
C39 C40 1.385(9)
C40 C41 1.380(9)
C41 C42 1.389(8)
C43 C44 1.376(9)
C43 C48 1.405(9)
C44 C45 1.385(9)
C45 C46 1.382(11)
C46 C47 1.366(11)
C47 C48 1.388(10)
C49 C54 1.384(9)
C49 C50 1.402(9)
C50 C51 1.391(9)
C51 C52 1.411(10)
C52 C53 1.377(10)
C53 C54 1.395(8)
C55 C60 1.382(8)
C55 C56 1.403(9)
C56 C57 1.380(9)
C57 C58 1.381(10)
C58 C59 1.372(10)
C59 C60 1.379(9)
C61 C66 1.394(9)
C61 C62 1.397(9)
C62 C63 1.387(10)
C63 C64 1.375(12)
C64 C65 1.377(11)
C65 C66 1.404(9)
C67 C72 1.385(9)
C67 C68 1.401(9)
C68 C69 1.399(9)
C69 C70 1.354(11)
C70 C71 1.391(11)
C71 C72 1.395(9)
C73 C78 1.395(9)
C73 C74 1.415(9)
C74 C75 1.391(9)
C75 C76 1.358(10)
C76 C77 1.384(10)
C77 C78 1.394(9)
C79 C84 1.371(9)
C79 C80 1.405(9)
C80 C81 1.382(9)
C81 C82 1.385(10)
C82 C83 1.395(10)
C83 C84 1.398(8)
C85 C86 1.376(9)
C85 C90 1.389(9)
C86 C87 1.381(9)
C87 C88 1.378(11)
C88 C89 1.370(11)
C89 C90 1.380(9)
C91 C92 1.391(8)
C91 C96 1.399(8)
C92 C93 1.386(9)
C93 C94 1.374(10)
C94 C95 1.366(10)
C95 C96 1.385(9)
C97 C98 1.380(9)
C97 C102 1.396(9)
C98 C99 1.377(9)
C99 C100 1.376(11)
C100 C101 1.369(10)
C101 C102 1.400(9)
C103 C104 1.381(9)
C103 C108 1.389(9)
C104 C105 1.385(10)
C105 C106 1.356(11)
C106 C107 1.377(10)
C107 C108 1.371(9)
B1 F1 1.289(11)
B1 F2 1.344(12)
B1 F4 1.352(10)
B1 F3 1.382(10)
B2 F5A 1.319(16)
B2 F6 1.317(12)
B2 F5 1.334(12)
B2 F7A 1.335(16)
B2 F7 1.345(14)
B2 F6A 1.349(17)
B2 F8 1.363(8)
F5 F6A 1.13(3)
F5 F5A 1.51(2)
F6 F7A 0.97(3)
F6 F6A 1.34(3)
F7 F5A 0.80(3)
F7 F7A 1.63(3)
C1S Cl2 1.563(10)
C1S Cl1 1.646(10)
C2S Cl3 1.836(15)
C2S Cl4 2.065(16)
C3S Cl5 1.731(10)
C3S Cl6 1.807(11)

loop_
_geom_torsion_atom_site_label_1
_geom_torsion_atom_site_label_2
_geom_torsion_atom_site_label_3
_geom_torsion_atom_site_label_4
_geom_torsion
P6 Pd1 Tl1 Pd2 107(2)
P2 Pd1 Tl1 Pd2 -19(3)
P4 Pd1 Tl1 Pd2 -137(2)
P6 Pd1 Tl1 Au1 117.3(18)
P2 Pd1 Tl1 Au1 -8(2)
P4 Pd1 Tl1 Au1 -126.3(17)
P6 Pd1 Tl1 Au2 108(11)
P2 Pd1 Tl1 Au2 -17(11)
P4 Pd1 Tl1 Au2 -135(12)
P1 Pd2 Tl1 Pd1 116(2)
P5 Pd2 Tl1 Pd1 -11(3)
P3 Pd2 Tl1 Pd1 -130(2)
P1 Pd2 Tl1 Au1 24(16)
P5 Pd2 Tl1 Au1 -102(17)
P3 Pd2 Tl1 Au1 138(17)
P1 Pd2 Tl1 Au2 115.3(14)
P5 Pd2 Tl1 Au2 -10.8(19)
P3 Pd2 Tl1 Au2 -130.4(14)
P3 Au1 Tl1 Pd1 -138.8(19)
P5 Au1 Tl1 Pd1 -23(2)
P1 Au1 Tl1 Pd1 106.3(19)
P3 Au1 Tl1 Pd2 -40(16)
P5 Au1 Tl1 Pd2 75(17)
P1 Au1 Tl1 Pd2 -155(17)
P3 Au1 Tl1 Au2 -137.2(9)
P5 Au1 Tl1 Au2 -21.6(11)
P1 Au1 Tl1 Au2 107.9(9)
P4 Au2 Tl1 Pd1 43(11)
P2 Au2 Tl1 Pd1 162(12)
P6 Au2 Tl1 Pd1 -69(11)
P4 Au2 Tl1 Pd2 -138.5(15)
P2 Au2 Tl1 Pd2 -19.2(16)
P6 Au2 Tl1 Pd2 110.1(15)
P4 Au2 Tl1 Au1 -130.0(9)
P2 Au2 Tl1 Au1 -10.7(11)
P6 Au2 Tl1 Au1 118.6(9)
P5 Pd2 P1 C37 -65.0(7)
P3 Pd2 P1 C37 91.3(5)
Tl1 Pd2 P1 C37 -169.0(3)
P5 Pd2 P1 C43 177.6(5)
P3 Pd2 P1 C43 -26.1(6)
Tl1 Pd2 P1 C43 73.6(5)
P5 Pd2 P1 C1 50.8(7)
P3 Pd2 P1 C1 -152.9(4)
Tl1 Pd2 P1 C1 -53.2(6)
P5 Pd2 P1 Au1 -3(27)
P3 Pd2 P1 Au1 153(28)
Tl1 Pd2 P1 Au1 -107(28)
P3 Au1 P1 C37 92.3(3)
P5 Au1 P1 C37 -64.8(4)
Tl1 Au1 P1 C37 -169.6(2)
P3 Au1 P1 C43 -25.4(4)
P5 Au1 P1 C43 177.5(3)
Tl1 Au1 P1 C43 72.7(3)
P3 Au1 P1 C1 -152.7(3)
P5 Au1 P1 C1 50.2(4)
Tl1 Au1 P1 C1 -54.6(4)
P3 Au1 P1 Pd2 -26(27)
P5 Au1 P1 Pd2 176(100)
Tl1 Au1 P1 Pd2 72(27)
P6 Pd1 P2 C55 -46.7(7)
P4 Pd1 P2 C55 159.2(4)
Tl1 Pd1 P2 C55 59.4(6)
P6 Pd1 P2 C10 -172.1(5)
P4 Pd1 P2 C10 33.8(6)
Tl1 Pd1 P2 C10 -66.1(5)
P6 Pd1 P2 C49 73.3(7)
P4 Pd1 P2 C49 -80.7(6)
Tl1 Pd1 P2 C49 179.4(3)
P6 Pd1 P2 Au2 -10(32)
P4 Pd1 P2 Au2 -164(33)
Tl1 Pd1 P2 Au2 96(32)
P4 Au2 P2 C55 159.2(3)
P6 Au2 P2 C55 -46.7(4)
Tl1 Au2 P2 C55 60.6(3)
P4 Au2 P2 C10 33.5(4)
P6 Au2 P2 C10 -172.3(3)
Tl1 Au2 P2 C10 -65.1(3)
P4 Au2 P2 C49 -81.4(3)
P6 Au2 P2 C49 72.8(4)
Tl1 Au2 P2 C49 180.0(2)
P4 Au2 P2 Pd1 15(32)
P6 Au2 P2 Pd1 169(100)
Tl1 Au2 P2 Pd1 -83(32)
P5 Au1 P3 C67 -33.1(4)
P1 Au1 P3 C67 166.7(3)
Tl1 Au1 P3 C67 68.1(4)
P5 Au1 P3 C61 87.6(3)
P1 Au1 P3 C61 -72.6(3)
Tl1 Au1 P3 C61 -171.2(2)
P5 Au1 P3 C13 -157.1(3)
P1 Au1 P3 C13 42.6(4)
Tl1 Au1 P3 C13 -56.0(3)
P5 Au1 P3 Pd2 -36(17)
P1 Au1 P3 Pd2 164(18)
Tl1 Au1 P3 Pd2 65(17)
P1 Pd2 P3 C67 167.3(4)
P5 Pd2 P3 C67 -34.6(7)
Tl1 Pd2 P3 C67 69.4(6)
P1 Pd2 P3 C61 -72.4(6)
P5 Pd2 P3 C61 85.6(6)
Tl1 Pd2 P3 C61 -170.3(3)
P1 Pd2 P3 C13 43.9(6)
P5 Pd2 P3 C13 -158.1(4)
Tl1 Pd2 P3 C13 -54.0(5)
P1 Pd2 P3 Au1 -15(17)
P5 Pd2 P3 Au1 143(18)
Tl1 Pd2 P3 Au1 -113(17)
P2 Au2 P4 C73 84.8(3)
P6 Au2 P4 C73 -73.1(3)
Tl1 Au2 P4 C73 -170.8(2)
P2 Au2 P4 C79 -34.3(4)
P6 Au2 P4 C79 167.8(3)
Tl1 Au2 P4 C79 70.1(3)
P2 Au2 P4 C22 -158.6(3)
P6 Au2 P4 C22 43.5(3)
Tl1 Au2 P4 C22 -54.2(3)
P2 Au2 P4 Pd1 -174(13)
P6 Au2 P4 Pd1 29(12)
Tl1 Au2 P4 Pd1 -69(12)
P6 Pd1 P4 C73 -70.8(6)
P2 Pd1 P4 C73 85.1(6)
Tl1 Pd1 P4 C73 -171.9(3)
P6 Pd1 P4 C79 168.4(4)
P2 Pd1 P4 C79 -35.6(7)
Tl1 Pd1 P4 C79 67.4(5)
P6 Pd1 P4 C22 44.8(6)
P2 Pd1 P4 C22 -159.2(4)
Tl1 Pd1 P4 C22 -56.2(5)
P6 Pd1 P4 Au2 -150(13)
P2 Pd1 P4 Au2 6(12)
Tl1 Pd1 P4 Au2 109(13)
P1 Pd2 P5 C91 -52.0(7)
P3 Pd2 P5 C91 152.6(4)
Tl1 Pd2 P5 C91 49.7(6)
P1 Pd2 P5 C85 72.2(7)
P3 Pd2 P5 C85 -83.2(6)
Tl1 Pd2 P5 C85 173.9(3)
P1 Pd2 P5 C25 -172.7(5)
P3 Pd2 P5 C25 31.9(6)
Tl1 Pd2 P5 C25 -71.0(5)
P1 Pd2 P5 Au1 1(11)
P3 Pd2 P5 Au1 -154(12)
Tl1 Pd2 P5 Au1 103(12)
P3 Au1 P5 C91 152.2(3)
P1 Au1 P5 C91 -50.8(4)
Tl1 Au1 P5 C91 53.0(3)
P3 Au1 P5 C85 -85.5(3)
P1 Au1 P5 C85 71.5(4)
Tl1 Au1 P5 C85 175.3(2)
P3 Au1 P5 C25 30.5(4)
P1 Au1 P5 C25 -172.5(3)
Tl1 Au1 P5 C25 -68.8(3)
P3 Au1 P5 Pd2 25(12)
P1 Au1 P5 Pd2 -178(100)
Tl1 Au1 P5 Pd2 -75(12)
P2 Pd1 P6 C103 177.8(5)
P4 Pd1 P6 C103 -27.7(6)
Tl1 Pd1 P6 C103 71.0(5)
P2 Pd1 P6 C97 -65.1(7)
P4 Pd1 P6 C97 89.3(5)
Tl1 Pd1 P6 C97 -172.0(3)
P2 Pd1 P6 C34 54.6(7)
P4 Pd1 P6 C34 -151.0(4)
Tl1 Pd1 P6 C34 -52.3(5)
P2 Pd1 P6 Au2 3(9)
P4 Pd1 P6 Au2 157(10)
Tl1 Pd1 P6 Au2 -104(10)
P4 Au2 P6 C103 -26.3(4)
P2 Au2 P6 C103 178.0(3)
Tl1 Au2 P6 C103 68.3(3)
P4 Au2 P6 C97 91.8(3)
P2 Au2 P6 C97 -63.8(4)
Tl1 Au2 P6 C97 -173.6(2)
P4 Au2 P6 C34 -150.7(3)
P2 Au2 P6 C34 53.7(4)
Tl1 Au2 P6 C34 -56.1(3)
P4 Au2 P6 Pd1 -21(9)
P2 Au2 P6 Pd1 -177(100)
Tl1 Au2 P6 Pd1 74(9)
C5 N1 C1 C2 3.3(9)
C5 N1 C1 P1 -175.2(4)
C37 P1 C1 N1 141.0(5)
C43 P1 C1 N1 -111.2(5)
Pd2 P1 C1 N1 22.2(7)
Au1 P1 C1 N1 23.1(6)
C37 P1 C1 C2 -37.5(6)
C43 P1 C1 C2 70.2(5)
Pd2 P1 C1 C2 -156.4(6)
Au1 P1 C1 C2 -155.5(5)
N1 C1 C2 C3 -1.4(9)
P1 C1 C2 C3 177.0(5)
C1 C2 C3 C4 -2.5(9)
C2 C3 C4 C5 4.2(9)
C2 C3 C4 C11 -173.7(6)
C1 N1 C5 C4 -1.3(8)
C1 N1 C5 C6 176.0(5)
C3 C4 C5 N1 -2.4(9)
C11 C4 C5 N1 175.6(5)
C3 C4 C5 C6 -179.7(5)
C11 C4 C5 C6 -1.7(9)
C10 N2 C6 C7 2.9(8)
C10 N2 C6 C5 -178.8(5)
N1 C5 C6 N2 10.2(8)
C4 C5 C6 N2 -172.5(5)
N1 C5 C6 C7 -171.5(5)
C4 C5 C6 C7 5.8(8)
N2 C6 C7 C8 -5.5(9)
C5 C6 C7 C8 176.2(6)
N2 C6 C7 C12 173.3(6)
C5 C6 C7 C12 -5.0(9)
C6 C7 C8 C9 4.4(9)
C12 C7 C8 C9 -174.3(6)
C7 C8 C9 C10 -1.1(9)
C6 N2 C10 C9 0.7(9)
C6 N2 C10 P2 -177.2(4)
C8 C9 C10 N2 -1.6(10)
C8 C9 C10 P2 176.1(5)
C55 P2 C10 N2 -99.2(5)
C49 P2 C10 N2 153.2(4)
Pd1 P2 C10 N2 36.3(6)
Au2 P2 C10 N2 36.0(5)
C55 P2 C10 C9 82.9(6)
C49 P2 C10 C9 -24.8(6)
Pd1 P2 C10 C9 -141.6(6)
Au2 P2 C10 C9 -141.9(5)
C5 C4 C11 C12 -3.5(9)
C3 C4 C11 C12 174.4(6)
C4 C11 C12 C7 4.4(10)
C8 C7 C12 C11 178.6(6)
C6 C7 C12 C11 -0.1(10)
C17 N3 C13 C14 3.1(8)
C17 N3 C13 P3 -178.0(4)
C67 P3 C13 N3 -100.1(5)
C61 P3 C13 N3 153.5(4)
Au1 P3 C13 N3 35.0(5)
Pd2 P3 C13 N3 33.6(6)
C67 P3 C13 C14 78.8(5)
C61 P3 C13 C14 -27.6(6)
Au1 P3 C13 C14 -146.1(5)
Pd2 P3 C13 C14 -147.5(6)
N3 C13 C14 C15 -3.0(9)
P3 C13 C14 C15 178.2(5)
C13 C14 C15 C16 0.0(9)
C14 C15 C16 C17 2.5(9)
C14 C15 C16 C23 -177.2(6)
C13 N3 C17 C16 -0.4(8)
C13 N3 C17 C18 179.4(5)
C15 C16 C17 N3 -2.4(8)
C23 C16 C17 N3 177.3(5)
C15 C16 C17 C18 177.8(5)
C23 C16 C17 C18 -2.5(8)
C22 N4 C18 C19 -3.4(8)
C22 N4 C18 C17 178.2(5)
N3 C17 C18 N4 2.3(8)
C16 C17 C18 N4 -177.9(5)
N3 C17 C18 C19 -176.1(5)
C16 C17 C18 C19 3.7(8)
N4 C18 C19 C20 2.2(9)
C17 C18 C19 C20 -179.5(5)
N4 C18 C19 C24 179.3(5)
C17 C18 C19 C24 -2.3(8)
C18 C19 C20 C21 0.0(9)
C24 C19 C20 C21 -177.2(6)
C19 C20 C21 C22 -0.8(10)
C18 N4 C22 C21 2.6(8)
C18 N4 C22 P4 179.8(4)
C20 C21 C22 N4 -0.5(10)
C20 C21 C22 P4 -177.6(5)
C73 P4 C22 N4 156.2(4)
C79 P4 C22 N4 -98.0(5)
Au2 P4 C22 N4 37.5(5)
Pd1 P4 C22 N4 38.0(6)
C73 P4 C22 C21 -26.5(6)
C79 P4 C22 C21 79.2(5)
Au2 P4 C22 C21 -145.3(5)
Pd1 P4 C22 C21 -144.7(6)
C15 C16 C23 C24 179.4(6)
C17 C16 C23 C24 -0.3(9)
C16 C23 C24 C19 1.8(9)
C20 C19 C24 C23 176.7(6)
C18 C19 C24 C23 -0.4(9)
C29 N5 C25 C26 1.7(9)
C29 N5 C25 P5 178.9(4)
C91 P5 C25 N5 -86.7(5)
C85 P5 C25 N5 164.7(4)
Pd2 P5 C25 N5 46.0(6)
Au1 P5 C25 N5 45.7(5)
C91 P5 C25 C26 90.4(6)
C85 P5 C25 C26 -18.3(7)
Pd2 P5 C25 C26 -136.9(6)
Au1 P5 C25 C26 -137.2(6)
N5 C25 C26 C27 -2.2(11)
P5 C25 C26 C27 -179.0(6)
C25 C26 C27 C28 0.3(11)
C26 C27 C28 C29 2.0(10)
C26 C27 C28 C35 -179.6(7)
C25 N5 C29 C28 0.7(9)
C25 N5 C29 C30 179.3(5)
C27 C28 C29 N5 -2.5(10)
C35 C28 C29 N5 179.0(6)
C27 C28 C29 C30 178.9(6)
C35 C28 C29 C30 0.4(10)
C34 N6 C30 C31 0.4(9)
C34 N6 C30 C29 176.1(5)
N5 C29 C30 N6 6.4(9)
C28 C29 C30 N6 -175.0(6)
N5 C29 C30 C31 -177.8(6)
C28 C29 C30 C31 0.8(9)
N6 C30 C31 C32 -4.4(9)
C29 C30 C31 C32 179.9(6)
N6 C30 C31 C36 175.6(6)
C29 C30 C31 C36 -0.2(9)
C36 C31 C32 C33 -175.7(6)
C30 C31 C32 C33 4.2(10)
C31 C32 C33 C34 -0.3(10)
C30 N6 C34 C33 3.8(9)
C30 N6 C34 P6 -175.2(4)
C32 C33 C34 N6 -4.0(10)
C32 C33 C34 P6 175.0(5)
C103 P6 C34 N6 -105.7(5)
C97 P6 C34 N6 146.8(5)
Pd1 P6 C34 N6 23.1(6)
Au2 P6 C34 N6 25.5(6)
C103 P6 C34 C33 75.2(6)
C97 P6 C34 C33 -32.3(6)
Pd1 P6 C34 C33 -156.0(6)
Au2 P6 C34 C33 -153.5(5)
C27 C28 C35 C36 179.2(7)
C29 C28 C35 C36 -2.4(10)
C28 C35 C36 C31 3.1(11)
C32 C31 C36 C35 178.1(7)
C30 C31 C36 C35 -1.8(10)
C43 P1 C37 C42 -12.3(6)
C1 P1 C37 C42 94.5(6)
Pd2 P1 C37 C42 -138.3(7)
Au1 P1 C37 C42 -139.2(5)
C43 P1 C37 C38 169.0(5)
C1 P1 C37 C38 -84.2(5)
Pd2 P1 C37 C38 43.0(7)
Au1 P1 C37 C38 42.1(6)
C42 C37 C38 C39 0.5(9)
P1 C37 C38 C39 179.3(5)
C37 C38 C39 C40 -0.3(10)
C38 C39 C40 C41 0.8(10)
C39 C40 C41 C42 -1.3(11)
C38 C37 C42 C41 -1.0(10)
P1 C37 C42 C41 -179.8(5)
C40 C41 C42 C37 1.5(11)
C37 P1 C43 C44 -60.6(5)
C1 P1 C43 C44 -166.6(5)
Pd2 P1 C43 C44 58.8(6)
Au1 P1 C43 C44 58.7(6)
C37 P1 C43 C48 122.5(5)
C1 P1 C43 C48 16.6(5)
Pd2 P1 C43 C48 -118.1(6)
Au1 P1 C43 C48 -118.1(5)
C48 C43 C44 C45 0.5(9)
P1 C43 C44 C45 -176.4(5)
C43 C44 C45 C46 -0.8(10)
C44 C45 C46 C47 0.6(11)
C45 C46 C47 C48 -0.1(11)
C46 C47 C48 C43 -0.1(10)
C44 C43 C48 C47 0.0(9)
P1 C43 C48 C47 176.8(5)
C55 P2 C49 C54 18.1(6)
C10 P2 C49 C54 126.9(5)
Pd1 P2 C49 C54 -114.2(6)
Au2 P2 C49 C54 -113.3(5)
C55 P2 C49 C50 -171.0(5)
C10 P2 C49 C50 -62.2(5)
Pd1 P2 C49 C50 56.7(6)
Au2 P2 C49 C50 57.6(5)
C54 C49 C50 C51 -1.2(10)
P2 C49 C50 C51 -172.4(5)
C49 C50 C51 C52 0.4(10)
C50 C51 C52 C53 0.0(11)
C51 C52 C53 C54 0.4(10)
C50 C49 C54 C53 1.6(10)
P2 C49 C54 C53 172.4(5)
C52 C53 C54 C49 -1.2(10)
C10 P2 C55 C60 133.4(5)
C49 P2 C55 C60 -117.7(5)
Pd1 P2 C55 C60 4.9(7)
Au2 P2 C55 C60 4.3(6)
C10 P2 C55 C56 -50.1(5)
C49 P2 C55 C56 58.9(5)
Pd1 P2 C55 C56 -178.5(5)
Au2 P2 C55 C56 -179.1(4)
C60 C55 C56 C57 1.9(8)
P2 C55 C56 C57 -174.7(4)
C55 C56 C57 C58 -1.3(9)
C56 C57 C58 C59 0.4(9)
C57 C58 C59 C60 -0.1(9)
C58 C59 C60 C55 0.8(10)
C56 C55 C60 C59 -1.6(9)
P2 C55 C60 C59 175.0(5)
C67 P3 C61 C66 152.0(5)
C13 P3 C61 C66 -101.6(5)
Au1 P3 C61 C66 19.0(6)
Pd2 P3 C61 C66 20.5(7)
C67 P3 C61 C62 -28.7(6)
C13 P3 C61 C62 77.7(6)
Au1 P3 C61 C62 -161.6(6)
Pd2 P3 C61 C62 -160.2(7)
C66 C61 C62 C63 0.1(10)
P3 C61 C62 C63 -179.2(6)
C61 C62 C63 C64 0.8(12)
C62 C63 C64 C65 -1.3(12)
C63 C64 C65 C66 0.8(12)
C62 C61 C66 C65 -0.6(10)
P3 C61 C66 C65 178.8(5)
C64 C65 C66 C61 0.2(11)
C61 P3 C67 C72 -52.8(6)
C13 P3 C67 C72 -160.5(5)
Au1 P3 C67 C72 71.0(6)
Pd2 P3 C67 C72 71.1(7)
C61 P3 C67 C68 130.3(5)
C13 P3 C67 C68 22.7(6)
Au1 P3 C67 C68 -105.9(5)
Pd2 P3 C67 C68 -105.8(6)
C72 C67 C68 C69 0.1(10)
P3 C67 C68 C69 177.0(5)
C67 C68 C69 C70 1.6(11)
C68 C69 C70 C71 -1.8(12)
C69 C70 C71 C72 0.2(12)
C68 C67 C72 C71 -1.5(10)
P3 C67 C72 C71 -178.4(6)
C70 C71 C72 C67 1.4(11)
C79 P4 C73 C78 148.6(5)
C22 P4 C73 C78 -106.4(5)
Au2 P4 C73 C78 16.6(6)
Pd1 P4 C73 C78 14.5(7)
C79 P4 C73 C74 -31.7(6)
C22 P4 C73 C74 73.3(6)
Au2 P4 C73 C74 -163.7(5)
Pd1 P4 C73 C74 -165.8(6)
C78 C73 C74 C75 4.6(10)
P4 C73 C74 C75 -175.1(5)
C73 C74 C75 C76 -1.9(10)
C74 C75 C76 C77 -1.2(11)
C75 C76 C77 C78 1.6(11)
C76 C77 C78 C73 1.2(10)
C74 C73 C78 C77 -4.2(9)
P4 C73 C78 C77 175.5(5)
C73 P4 C79 C84 -58.1(6)
C22 P4 C79 C84 -165.8(5)
Au2 P4 C79 C84 64.0(6)
Pd1 P4 C79 C84 65.6(7)
C73 P4 C79 C80 122.7(5)
C22 P4 C79 C80 15.0(6)
Au2 P4 C79 C80 -115.2(5)
Pd1 P4 C79 C80 -113.6(6)
C84 C79 C80 C81 0.1(9)
P4 C79 C80 C81 179.3(5)
C79 C80 C81 C82 -0.1(10)
C80 C81 C82 C83 0.4(10)
C81 C82 C83 C84 -0.7(9)
C80 C79 C84 C83 -0.4(9)
P4 C79 C84 C83 -179.6(5)
C82 C83 C84 C79 0.7(9)
C91 P5 C85 C86 7.1(6)
C25 P5 C85 C86 114.3(5)
Pd2 P5 C85 C86 -127.4(6)
Au1 P5 C85 C86 -125.1(5)
C91 P5 C85 C90 -179.3(5)
C25 P5 C85 C90 -72.0(5)
Pd2 P5 C85 C90 46.2(6)
Au1 P5 C85 C90 48.5(5)
C90 C85 C86 C87 1.4(10)
P5 C85 C86 C87 175.0(5)
C85 C86 C87 C88 -0.4(11)
C86 C87 C88 C89 0.2(11)
C87 C88 C89 C90 -1.2(11)
C88 C89 C90 C85 2.2(10)
C86 C85 C90 C89 -2.3(9)
P5 C85 C90 C89 -176.1(5)
C85 P5 C91 C92 -103.1(5)
C25 P5 C91 C92 147.9(5)
Pd2 P5 C91 C92 23.8(7)
Au1 P5 C91 C92 21.7(6)
C85 P5 C91 C96 75.8(5)
C25 P5 C91 C96 -33.1(6)
Pd2 P5 C91 C96 -157.2(6)
Au1 P5 C91 C96 -159.4(4)
C96 C91 C92 C93 0.0(9)
P5 C91 C92 C93 179.0(5)
C91 C92 C93 C94 1.4(10)
C92 C93 C94 C95 -3.1(10)
C93 C94 C95 C96 3.4(10)
C94 C95 C96 C91 -2.0(9)
C92 C91 C96 C95 0.3(9)
P5 C91 C96 C95 -178.7(5)
C103 P6 C97 C98 -18.9(6)
C34 P6 C97 C98 88.2(6)
Pd1 P6 C97 C98 -142.7(6)
Au2 P6 C97 C98 -145.4(6)
C103 P6 C97 C102 161.4(5)
C34 P6 C97 C102 -91.5(5)
Pd1 P6 C97 C102 37.7(7)
Au2 P6 C97 C102 34.9(6)
C102 C97 C98 C99 0.5(11)
P6 C97 C98 C99 -179.2(6)
C97 C98 C99 C100 -0.6(12)
C98 C99 C100 C101 -0.2(13)
C99 C100 C101 C102 0.9(12)
C98 C97 C102 C101 0.3(10)
P6 C97 C102 C101 180.0(5)
C100 C101 C102 C97 -1.0(11)
C97 P6 C103 C104 131.3(5)
C34 P6 C103 C104 24.3(6)
Pd1 P6 C103 C104 -107.4(6)
Au2 P6 C103 C104 -107.1(5)
C97 P6 C103 C108 -55.0(5)
C34 P6 C103 C108 -162.0(5)
Pd1 P6 C103 C108 66.3(6)
Au2 P6 C103 C108 66.6(6)
C108 C103 C104 C105 0.1(9)
P6 C103 C104 C105 173.8(5)
C103 C104 C105 C106 0.4(10)
C104 C105 C106 C107 0.6(11)
C105 C106 C107 C108 -2.2(10)
C106 C107 C108 C103 2.7(10)
C104 C103 C108 C107 -1.7(9)
P6 C103 C108 C107 -175.5(5)
F5A B2 F5 F6A -140.9(16)
F6 B2 F5 F6A -14.1(16)
F7A B2 F5 F6A -51(3)
F7 B2 F5 F6A -132.9(17)
F8 B2 F5 F6A 105.5(14)
F6 B2 F5 F5A 126.8(13)
F7A B2 F5 F5A 90(2)
F7 B2 F5 F5A 8.0(16)
F6A B2 F5 F5A 140.9(16)
F8 B2 F5 F5A -113.7(10)
F5A B2 F6 F7A -68(3)
F5 B2 F6 F7A -146.1(19)
F7 B2 F6 F7A -33(2)
F6A B2 F6 F7A -158(2)
F8 B2 F6 F7A 98.2(19)
F5A B2 F6 F6A 90.4(19)
F5 B2 F6 F6A 12.3(14)
F7A B2 F6 F6A 158(2)
F7 B2 F6 F6A 125.6(15)
F8 B2 F6 F6A -103.4(12)
F6 B2 F7 F5A -130(3)
F5 B2 F7 F5A -13(3)
F7A B2 F7 F5A -152(3)
F6A B2 F7 F5A -61(4)
F8 B2 F7 F5A 101(3)
F5A B2 F7 F7A 152(3)
F6 B2 F7 F7A 22.5(18)
F5 B2 F7 F7A 139.1(15)
F6A B2 F7 F7A 92(2)
F8 B2 F7 F7A -106.4(15)
F7A F7 F5A B2 -24(2)
B2 F7 F5A F5 15(3)
F7A F7 F5A F5 -10(5)
F6 B2 F5A F7 69(3)
F5 B2 F5A F7 166(3)
F7A B2 F5A F7 28(3)
F6A B2 F5A F7 136(3)
F8 B2 F5A F7 -97(3)
F6 B2 F5A F5 -97.3(17)
F7A B2 F5A F5 -138.4(16)
F7 B2 F5A F5 -166(3)
F6A B2 F5A F5 -30.5(15)
F8 B2 F5A F5 97.1(10)
F6A F5 F5A F7 21(4)
B2 F5 F5A F7 -17(3)
F6A F5 F5A B2 37.8(15)
B2 F5 F6A F6 15.4(17)
F5A F5 F6A F6 -18(3)
F5A F5 F6A B2 -33.4(12)
F7A F6 F6A F5 9(4)
B2 F6 F6A F5 -16.3(19)
F7A F6 F6A B2 25(3)
F5A B2 F6A F5 38.5(17)
F6 B2 F6A F5 164.6(18)
F7A B2 F6A F5 149.9(15)
F7 B2 F6A F5 70(2)
F8 B2 F6A F5 -92.2(13)
F5A B2 F6A F6 -126.1(14)
F5 B2 F6A F6 -164.6(18)
F7A B2 F6A F6 -14.7(15)
F7 B2 F6A F6 -94(2)
F8 B2 F6A F6 103.2(12)
F6A F6 F7A B2 -23(2)
B2 F6 F7A F7 27.0(17)
F6A F6 F7A F7 3(4)
F5A B2 F7A F6 132(2)
F5 B2 F7A F6 56(3)
F7 B2 F7A F6 149(2)
F6A B2 F7A F6 19(2)
F8 B2 F7A F6 -99(2)
F5A B2 F7A F7 -16.1(18)
F6 B2 F7A F7 -149(2)
F5 B2 F7A F7 -93(2)
F6A B2 F7A F7 -129.5(15)
F8 B2 F7A F7 112.1(13)
F5A F7 F7A F6 -2(4)
B2 F7 F7A F6 -32(2)
F5A F7 F7A B2 30(3)
